data_4342469
loop_
_publ_author_name
'Mesbah, Adel'
'Prakash, Jai'
'Beard, Jessica C.'
'Pozzi, Eric A.'
'Tarasenko, Mariya S.'
'Leb\`egue, S\'ebastien'
'Malliakas, Christos D.'
'Van Duyne, Richard P.'
'Ibers, James A.'

_publ_section_title
;
 Positional Flexibility: Syntheses and Characterization of Six Uranium
 Chalcogenides Related to the 2H Hexagonal Perovskite Family.
;
_journal_issue 6
_journal_name_full 'Inorganic chemistry'
_journal_page_first 2851
_journal_page_last 2857
_journal_paper_doi 10.1021/ic5029806
_journal_volume 54
_journal_year 2015
_chemical_formula_sum 'Ba3.3 Rb0.7 S6 U'
_chemical_formula_weight 943.05
_space_group_crystal_system trigonal
_space_group_IT_number 167
_space_group_name_Hall '-R 3 2"c'
_space_group_name_H-M_alt 'R -3 c :H'
_symmetry_space_group_name_Hall '-R 3 2"c'
_symmetry_space_group_name_H-M 'R -3 c :H'
_audit_creation_method SHELXL-2014/6
_cell_angle_alpha 90
_cell_angle_beta 90
_cell_angle_gamma 120
_cell_formula_units_Z 6
_cell_length_a 12.0875(3)
_cell_length_b 12.0875(3)
_cell_length_c 15.1516(5)
_cell_measurement_reflns_used 4701
_cell_measurement_temperature 100(2)
_cell_measurement_theta_max 59.865
_cell_measurement_theta_min 6.637
_cell_volume 1917.18(9)
_computing_structure_refinement 'SHELXL-2014/6 (Sheldrick, 2014)'
_diffrn_ambient_temperature 100(2)
_diffrn_measured_fraction_theta_full 0.995
_diffrn_measured_fraction_theta_max 0.997
_diffrn_radiation_type MoK\a
_diffrn_radiation_wavelength 0.71073
_diffrn_reflns_av_R_equivalents 0.0227
_diffrn_reflns_av_unetI/netI 0.0100
_diffrn_reflns_Laue_measured_fraction_full 0.995
_diffrn_reflns_Laue_measured_fraction_max 0.997
_diffrn_reflns_limit_h_max 16
_diffrn_reflns_limit_h_min -16
_diffrn_reflns_limit_k_max 16
_diffrn_reflns_limit_k_min -16
_diffrn_reflns_limit_l_max 20
_diffrn_reflns_limit_l_min -21
_diffrn_reflns_number 7520
_diffrn_reflns_point_group_measured_fraction_full 0.995
_diffrn_reflns_point_group_measured_fraction_max 0.997
_diffrn_reflns_theta_full 25.242
_diffrn_reflns_theta_max 30.055
_diffrn_reflns_theta_min 4.734
_exptl_absorpt_coefficient_mu 26.234
_exptl_absorpt_correction_T_max 0.60971
_exptl_absorpt_correction_T_min 0.39512
_exptl_absorpt_correction_type numerical
_exptl_absorpt_process_details 'face indexed (SADABS; Sheldrick, 2008)'
_exptl_crystal_colour black
_exptl_crystal_density_diffrn 4.901
_exptl_crystal_description block
_exptl_crystal_F_000 2391.4
_exptl_crystal_size_max 0.068
_exptl_crystal_size_mid 0.041
_exptl_crystal_size_min 0.033
_refine_diff_density_max 0.519
_refine_diff_density_min -0.653
_refine_diff_density_rms 0.112
_refine_ls_extinction_coef 0.000080(9)
_refine_ls_extinction_expression Fc^*^=kFc[1+0.001xFc^2^\l^3^/sin(2\q)]^-1/4^
_refine_ls_extinction_method SHELXL
_refine_ls_goodness_of_fit_ref 1.378
_refine_ls_hydrogen_treatment undef
_refine_ls_matrix_type full
_refine_ls_number_parameters 22
_refine_ls_number_reflns 628
_refine_ls_number_restraints 1
_refine_ls_restrained_S_all 1.377
_refine_ls_R_factor_all 0.0104
_refine_ls_R_factor_gt 0.0094
_refine_ls_shift/su_max 0.000
_refine_ls_shift/su_mean 0.000
_refine_ls_structure_factor_coef Fsqd
_refine_ls_weighting_details 'w=1/[\s^2^(Fo^2^)+(0.0065P)^2^] where P=(1.0000Fo^2^+0.0000Fc^2^)'
_refine_ls_weighting_scheme calc
_refine_ls_wR_factor_gt 0.0193
_refine_ls_wR_factor_ref 0.0194
_reflns_Friedel_coverage 0.000
_reflns_number_gt 599
_reflns_number_total 628
_reflns_threshold_expression 'I > 2\s(I)'
_cod_data_source_file ic5029806_si_001.cif
_cod_data_source_block Ba33Rb07US6
_cod_depositor_comments 'Adding full bibliography for 4342464--4342469.cif.'
_cod_original_cell_volume 1917.18(11)
_cod_database_code 4342469
_shelx_space_group_comment
;
The symmetry employed for this shelxl refinement is uniquely defined
by the following loop, which should always be used as a source of
symmetry information in preference to the above space-group names.
They are only intended as comments.
;
_shelx_estimated_absorpt_t_min 0.266
_shelx_estimated_absorpt_t_max 0.476
_shelxl_version_number 2014/6

loop_
_space_group_symop_operation_xyz
'x, y, z'
'-y, x-y, z'
'-x+y, -x, z'
'y, x, -z+1/2'
'x-y, -y, -z+1/2'
'-x, -x+y, -z+1/2'
'x+2/3, y+1/3, z+1/3'
'-y+2/3, x-y+1/3, z+1/3'
'-x+y+2/3, -x+1/3, z+1/3'
'y+2/3, x+1/3, -z+5/6'
'x-y+2/3, -y+1/3, -z+5/6'
'-x+2/3, -x+y+1/3, -z+5/6'
'x+1/3, y+2/3, z+2/3'
'-y+1/3, x-y+2/3, z+2/3'
'-x+y+1/3, -x+2/3, z+2/3'
'y+1/3, x+2/3, -z+7/6'
'x-y+1/3, -y+2/3, -z+7/6'
'-x+1/3, -x+y+2/3, -z+7/6'
'-x, -y, -z'
'y, -x+y, -z'
'x-y, x, -z'
'-y, -x, z-1/2'
'-x+y, y, z-1/2'
'x, x-y, z-1/2'
'-x+2/3, -y+1/3, -z+1/3'
'y+2/3, -x+y+1/3, -z+1/3'
'x-y+2/3, x+1/3, -z+1/3'
'-y+2/3, -x+1/3, z-1/6'
'-x+y+2/3, y+1/3, z-1/6'
'x+2/3, x-y+1/3, z-1/6'
'-x+1/3, -y+2/3, -z+2/3'
'y+1/3, -x+y+2/3, -z+2/3'
'x-y+1/3, x+2/3, -z+2/3'
'-y+1/3, -x+2/3, z+1/6'
'-x+y+1/3, y+2/3, z+1/6'
'x+1/3, x-y+2/3, z+1/6'

loop_
_atom_site_label
_atom_site_type_symbol
_atom_site_fract_x
_atom_site_fract_y
_atom_site_fract_z
_atom_site_U_iso_or_equiv
_atom_site_adp_type
_atom_site_occupancy
_atom_site_site_symmetry_order
_atom_site_calc_flag
_atom_site_refinement_flags_posn
_atom_site_refinement_flags_adp
_atom_site_refinement_flags_occupancy
U1 U 0.0000 0.0000 0.0000 0.00585(5) Uani 1 6 d S T P
Ba1 Ba 0.03631(2) 0.3333 0.0833 0.00732(5) Uani 1 2 d S T P
Rb2 Rb 0.0000 0.0000 0.2500 0.00766(9) Uani 0.707(2) 6 d S T P
Ba2 Ba 0.0000 0.0000 0.2500 0.00766(9) Uani 0.293(2) 6 d S T P
S1 S 0.19202(5) 0.16447(5) 0.10058(3) 0.00912(10) Uani 1 1 d . . .

loop_
_atom_site_aniso_label
_atom_site_aniso_U_11
_atom_site_aniso_U_22
_atom_site_aniso_U_33
_atom_site_aniso_U_23
_atom_site_aniso_U_13
_atom_site_aniso_U_12
U1 0.00448(6) 0.00448(6) 0.00860(8) 0.000 0.000 0.00224(3)
Ba1 0.00740(7) 0.00597(8) 0.00810(7) -0.00112(6) -0.00056(3) 0.00298(4)
Rb2 0.00852(13) 0.00852(13) 0.00594(16) 0.000 0.000 0.00426(6)
Ba2 0.00852(13) 0.00852(13) 0.00594(16) 0.000 0.000 0.00426(6)
S1 0.0078(2) 0.0074(2) 0.0118(2) -0.00066(18) -0.00086(17) 0.0036(2)

loop_
_atom_type_symbol
_atom_type_description
_atom_type_scat_dispersion_real
_atom_type_scat_dispersion_imag
_atom_type_scat_source
S S 0.1246 0.1234 'International Tables Vol C Tables 4.2.6.8 and 6.1.1.4'
Rb Rb -0.9393 2.9676 'International Tables Vol C Tables 4.2.6.8 and 6.1.1.4'
Ba Ba -0.3244 2.2819 'International Tables Vol C Tables 4.2.6.8 and 6.1.1.4'
U U -9.6767 9.6646 'International Tables Vol C Tables 4.2.6.8 and 6.1.1.4'

loop_
_geom_angle_atom_site_label_1
_geom_angle_atom_site_label_2
_geom_angle_atom_site_label_3
_geom_angle
_geom_angle_site_symmetry_1
_geom_angle_site_symmetry_3
S1 U1 S1 180.0 . 19
S1 U1 S1 89.675(15) . 21
S1 U1 S1 90.324(15) 19 21
S1 U1 S1 90.325(15) . 3
S1 U1 S1 89.676(15) 19 3
S1 U1 S1 180.00(3) 21 3
S1 U1 S1 89.675(15) . 20
S1 U1 S1 90.324(15) 19 20
S1 U1 S1 90.324(15) 21 20
S1 U1 S1 89.676(15) 3 20
S1 U1 S1 90.325(15) . 2
S1 U1 S1 89.676(15) 19 2
S1 U1 S1 89.676(15) 21 2
S1 U1 S1 90.324(15) 3 2
S1 U1 S1 180.00(3) 20 2
S1 U1 Rb2 54.966(11) . .
S1 U1 Rb2 125.035(11) 19 .
S1 U1 Rb2 125.035(11) 21 .
S1 U1 Rb2 54.965(11) 3 .
S1 U1 Rb2 125.035(11) 20 .
S1 U1 Rb2 54.965(11) 2 .
S1 U1 Ba2 125.034(11) . 19
S1 U1 Ba2 54.965(11) 19 19
S1 U1 Ba2 54.965(11) 21 19
S1 U1 Ba2 125.035(11) 3 19
S1 U1 Ba2 54.965(11) 20 19
S1 U1 Ba2 125.035(11) 2 19
Rb2 U1 Ba2 180.0 . 19
S1 U1 Rb2 125.034(11) . 19
S1 U1 Rb2 54.965(11) 19 19
S1 U1 Rb2 54.965(11) 21 19
S1 U1 Rb2 125.035(11) 3 19
S1 U1 Rb2 54.965(11) 20 19
S1 U1 Rb2 125.035(11) 2 19
Rb2 U1 Rb2 180.0 . 19
Ba2 U1 Rb2 0.0 19 19
S1 U1 Ba1 56.923(11) . .
S1 U1 Ba1 123.078(11) 19 .
S1 U1 Ba1 53.318(11) 21 .
S1 U1 Ba1 126.682(11) 3 .
S1 U1 Ba1 126.227(11) 20 .
S1 U1 Ba1 53.773(11) 2 .
Rb2 U1 Ba1 71.748(1) . .
Ba2 U1 Ba1 108.252(1) 19 .
Rb2 U1 Ba1 108.252(1) 19 .
S1 U1 Ba1 123.078(11) . 19
S1 U1 Ba1 56.922(11) 19 19
S1 U1 Ba1 126.682(11) 21 19
S1 U1 Ba1 53.318(11) 3 19
S1 U1 Ba1 53.773(11) 20 19
S1 U1 Ba1 126.227(11) 2 19
Rb2 U1 Ba1 108.252(1) . 19
Ba2 U1 Ba1 71.748(1) 19 19
Rb2 U1 Ba1 71.748(1) 19 19
Ba1 U1 Ba1 180.0 . 19
S1 Ba1 S1 153.321(19) 34 21
S1 Ba1 S1 136.260(7) 34 30_455
S1 Ba1 S1 66.797(16) 21 30_455
S1 Ba1 S1 66.798(16) 34 26_455
S1 Ba1 S1 136.261(8) 21 26_455
S1 Ba1 S1 89.218(18) 30_455 26_455
S1 Ba1 S1 70.259(16) 34 18_554
S1 Ba1 S1 114.810(14) 21 18_554
S1 Ba1 S1 74.390(14) 30_455 18_554
S1 Ba1 S1 90.947(11) 26_455 18_554
S1 Ba1 S1 114.810(14) 34 2
S1 Ba1 S1 70.261(16) 21 2
S1 Ba1 S1 90.948(11) 30_455 2
S1 Ba1 S1 74.389(14) 26_455 2
S1 Ba1 S1 159.565(19) 18_554 2
S1 Ba1 S1 88.523(13) 34 .
S1 Ba1 S1 68.459(16) 21 .
S1 Ba1 S1 134.884(13) 30_455 .
S1 Ba1 S1 120.452(6) 26_455 .
S1 Ba1 S1 131.749(5) 18_554 .
S1 Ba1 S1 68.668(17) 2 .
S1 Ba1 S1 68.457(16) 34 17_554
S1 Ba1 S1 88.524(13) 21 17_554
S1 Ba1 S1 120.453(6) 30_455 17_554
S1 Ba1 S1 134.883(13) 26_455 17_554
S1 Ba1 S1 68.669(18) 18_554 17_554
S1 Ba1 S1 131.749(5) 2 17_554
S1 Ba1 S1 63.233(18) . 17_554
S1 Ba1 U1 41.041(9) 34 16_554
S1 Ba1 U1 125.021(10) 21 16_554
S1 Ba1 U1 114.812(9) 30_455 16_554
S1 Ba1 U1 97.865(9) 26_455 16_554
S1 Ba1 U1 41.012(9) 18_554 16_554
S1 Ba1 U1 153.282(9) 2 16_554
S1 Ba1 U1 95.279(10) . 16_554
S1 Ba1 U1 40.740(9) 17_554 16_554
S1 Ba1 U1 125.022(10) 34 .
S1 Ba1 U1 41.042(9) 21 .
S1 Ba1 U1 97.866(9) 30_455 .
S1 Ba1 U1 114.812(9) 26_455 .
S1 Ba1 U1 153.282(9) 18_554 .
S1 Ba1 U1 41.012(9) 2 .
S1 Ba1 U1 40.740(8) . .
S1 Ba1 U1 95.279(9) 17_554 .
U1 Ba1 U1 133.986(5) 16_554 .
S1 Ba1 Ba2 103.340(10) 34 25_455
S1 Ba1 Ba2 103.339(10) 21 25_455
S1 Ba1 Ba2 44.609(9) 30_455 25_455
S1 Ba1 Ba2 44.609(9) 26_455 25_455
S1 Ba1 Ba2 79.783(9) 18_554 25_455
S1 Ba1 Ba2 79.783(9) 2 25_455
S1 Ba1 Ba2 148.383(9) . 25_455
S1 Ba1 Ba2 148.384(9) 17_554 25_455
U1 Ba1 Ba2 113.007(2) 16_554 25_455
U1 Ba1 Ba2 113.007(2) . 25_455
S1 Ba1 Rb2 103.340(10) 34 25_455
S1 Ba1 Rb2 103.339(10) 21 25_455
S1 Ba1 Rb2 44.609(9) 30_455 25_455
S1 Ba1 Rb2 44.609(9) 26_455 25_455
S1 Ba1 Rb2 79.783(9) 18_554 25_455
S1 Ba1 Rb2 79.783(9) 2 25_455
S1 Ba1 Rb2 148.383(9) . 25_455
S1 Ba1 Rb2 148.384(9) 17_554 25_455
U1 Ba1 Rb2 113.007(2) 16_554 25_455
U1 Ba1 Rb2 113.007(2) . 25_455
Ba2 Ba1 Rb2 0.0 25_455 25_455
S1 Rb2 S1 149.422(19) 4 3
S1 Rb2 S1 129.977(18) 4 2
S1 Rb2 S1 73.713(14) 3 2
S1 Rb2 S1 73.713(14) 4 5
S1 Rb2 S1 93.295(18) 3 5
S1 Rb2 S1 149.422(19) 2 5
S1 Rb2 S1 73.713(14) 4 6
S1 Rb2 S1 129.977(18) 3 6
S1 Rb2 S1 93.295(18) 2 6
S1 Rb2 S1 73.713(14) 5 6
S1 Rb2 S1 93.296(18) 4 .
S1 Rb2 S1 73.712(14) 3 .
S1 Rb2 S1 73.713(14) 2 .
S1 Rb2 S1 129.977(18) 5 .
S1 Rb2 S1 149.423(19) 6 .
S1 Rb2 U1 43.837(9) 4 4
S1 Rb2 U1 136.163(9) 3 4
S1 Rb2 U1 136.163(9) 2 4
S1 Rb2 U1 43.837(9) 5 4
S1 Rb2 U1 43.837(9) 6 4
S1 Rb2 U1 136.164(9) . 4
S1 Rb2 U1 136.163(9) 4 .
S1 Rb2 U1 43.837(9) 3 .
S1 Rb2 U1 43.837(9) 2 .
S1 Rb2 U1 136.163(9) 5 .
S1 Rb2 U1 136.163(9) 6 .
S1 Rb2 U1 43.836(9) . .
U1 Rb2 U1 180.0 4 .
S1 Rb2 Ba1 115.011(9) 4 26_445
S1 Rb2 Ba1 46.647(9) 3 26_445
S1 Rb2 Ba1 115.011(9) 2 26_445
S1 Rb2 Ba1 46.648(9) 5 26_445
S1 Rb2 Ba1 105.289(9) 6 26_445
S1 Rb2 Ba1 105.288(9) . 26_445
U1 Rb2 Ba1 90.0 4 26_445
U1 Rb2 Ba1 90.0 . 26_445
S1 Rb2 Ba1 46.647(9) 4 27
S1 Rb2 Ba1 115.012(9) 3 27
S1 Rb2 Ba1 105.288(9) 2 27
S1 Rb2 Ba1 105.290(9) 5 27
S1 Rb2 Ba1 115.011(9) 6 27
S1 Rb2 Ba1 46.649(9) . 27
U1 Rb2 Ba1 90.0 4 27
U1 Rb2 Ba1 90.0 . 27
Ba1 Rb2 Ba1 120.0 26_445 27
S1 Rb2 Ba1 105.289(9) 4 25_455
S1 Rb2 Ba1 105.289(9) 3 25_455
S1 Rb2 Ba1 46.647(9) 2 25_455
S1 Rb2 Ba1 115.011(9) 5 25_455
S1 Rb2 Ba1 46.648(9) 6 25_455
S1 Rb2 Ba1 115.011(9) . 25_455
U1 Rb2 Ba1 90.0 4 25_455
U1 Rb2 Ba1 90.0 . 25_455
Ba1 Rb2 Ba1 120.0 26_445 25_455
Ba1 Rb2 Ba1 120.0 27 25_455
S1 Rb2 Ba1 47.988(10) 4 8
S1 Rb2 Ba1 103.369(10) 3 8
S1 Rb2 Ba1 163.693(9) 2 8
S1 Rb2 Ba1 45.341(10) 5 8
S1 Rb2 Ba1 100.408(10) 6 8
S1 Rb2 Ba1 90.030(9) . 8
U1 Rb2 Ba1 56.591(1) 4 8
U1 Rb2 Ba1 123.409(1) . 8
Ba1 Rb2 Ba1 69.908(2) 26_445 8
Ba1 Rb2 Ba1 60.851(2) 27 8
Ba1 Rb2 Ba1 146.164(1) 25_455 8
U1 S1 Rb2 81.198(13) . .
U1 S1 Ba1 85.641(13) . 20
Rb2 S1 Ba1 166.645(18) . 20
U1 S1 Ba1 165.477(19) . 27
Rb2 S1 Ba1 88.743(12) . 27
Ba1 S1 Ba1 103.757(14) 20 27
U1 S1 Ba1 85.216(14) . 3
Rb2 S1 Ba1 91.496(13) . 3
Ba1 S1 Ba1 89.654(12) 20 3
Ba1 S1 Ba1 105.612(14) 27 3
U1 S1 Ba1 82.337(13) . .
Rb2 S1 Ba1 88.840(12) . .
Ba1 S1 Ba1 87.158(12) 20 .
Ba1 S1 Ba1 87.039(12) 27 .
Ba1 S1 Ba1 167.349(17) 3 .

loop_
_geom_bond_atom_site_label_1
_geom_bond_atom_site_label_2
_geom_bond_distance
_geom_bond_site_symmetry_2
U1 S1 2.6547(5) .
U1 S1 2.6548(5) 19
U1 S1 2.6548(5) 21
U1 S1 2.6548(5) 3
U1 S1 2.6548(5) 20
U1 S1 2.6548(5) 2
U1 Rb2 3.78790(13) .
U1 Ba2 3.78790(13) 19
U1 Rb2 3.78790(13) 19
U1 Ba1 4.03144(11) .
U1 Ba1 4.03148(12) 19
Ba1 S1 3.2423(5) 34
Ba1 S1 3.2425(5) 21
Ba1 S1 3.2498(5) 30_455
Ba1 S1 3.2499(5) 26_455
Ba1 S1 3.2634(5) 18_554
Ba1 S1 3.2635(5) 2
Ba1 S1 3.4085(5) .
Ba1 S1 3.4085(5) 17_554
Ba1 U1 4.03143(12) 16_554
Ba1 Ba2 4.4682(2) 25_455
Ba1 Rb2 4.4682(2) 25_455
Rb2 S1 3.1385(5) 4
Rb2 S1 3.1385(5) 3
Rb2 S1 3.1385(5) 2
Rb2 S1 3.1385(5) 5
Rb2 S1 3.1385(5) 6
Rb2 S1 3.1385(5) .
Rb2 U1 3.78790(13) 4
Rb2 Ba1 4.4681(2) 26_445
Rb2 Ba1 4.4681(2) 27
Rb2 Ba1 4.4682(2) 25_455
Rb2 Ba1 4.58641(12) 8
S1 Ba1 3.2425(5) 20
S1 Ba1 3.2498(5) 27
S1 Ba1 3.2635(5) 3
